data_4038838
loop_
_publ_author_name
'Li, Shu-Sen'
'Wang, Jianbo'

_publ_section_title
;
 Cu(I)/Chiral Bisoxazoline-Catalyzed Enantioselective Sommelet-Hauser
 Rearrangement of Sulfonium Ylides.
;
_journal_issue 19
_journal_name_full 'The Journal of organic chemistry'
_journal_page_first 12343
_journal_page_last 12358
_journal_paper_doi 10.1021/acs.joc.0c01590
_journal_volume 85
_journal_year 2020
_chemical_absolute_configuration ad
_chemical_formula_sum 'C16 H18 O2 S'
_chemical_formula_weight 274.36
_space_group_crystal_system monoclinic
_space_group_IT_number 4
_space_group_name_Hall 'P 2yb'
_space_group_name_H-M_alt 'P 1 21 1'
_atom_sites_solution_hydrogens geom
_atom_sites_solution_primary dual
_audit_creation_method SHELXL-2014/7
_cell_angle_alpha 90
_cell_angle_beta 116.416(2)
_cell_angle_gamma 90
_cell_formula_units_Z 2
_cell_length_a 9.6838(2)
_cell_length_b 8.33690(10)
_cell_length_c 9.8668(2)
_cell_measurement_reflns_used 12300
_cell_measurement_temperature 179.99(10)
_cell_measurement_theta_max 73.0040
_cell_measurement_theta_min 4.9800
_cell_volume 713.40(3)
_computing_structure_refinement 'SHELXL-2014/7 (Sheldrick, 2014)'
_diffrn_ambient_environment N~2~
_diffrn_ambient_temperature 179.99(10)
_diffrn_detector 'CCD plate'
_diffrn_detector_type HyPix
_diffrn_measured_fraction_theta_full 0.999
_diffrn_measured_fraction_theta_max 0.958
_diffrn_measurement_device 'four-circle diffractometer'
_diffrn_measurement_device_type 'XtaLAB Synergy R, DW system, HyPix'
_diffrn_radiation_monochromator mirror
_diffrn_radiation_probe x-ray
_diffrn_radiation_type 'Cu K\a'
_diffrn_radiation_wavelength 1.54184
_diffrn_reflns_av_R_equivalents 0.0217
_diffrn_reflns_av_unetI/netI 0.0142
_diffrn_reflns_Laue_measured_fraction_full 0.999
_diffrn_reflns_Laue_measured_fraction_max 0.958
_diffrn_reflns_limit_h_max 11
_diffrn_reflns_limit_h_min -11
_diffrn_reflns_limit_k_max 10
_diffrn_reflns_limit_k_min -9
_diffrn_reflns_limit_l_max 11
_diffrn_reflns_limit_l_min -12
_diffrn_reflns_number 13047
_diffrn_reflns_point_group_measured_fraction_full 0.998
_diffrn_reflns_point_group_measured_fraction_max 0.941
_diffrn_reflns_theta_full 67.679
_diffrn_reflns_theta_max 73.138
_diffrn_reflns_theta_min 5.005
_diffrn_source 'fine-focus sealed X-ray tube'
_diffrn_source_type 'Enhance Ultra (Cu) X-ray Source'
_exptl_absorpt_coefficient_mu 1.970
_exptl_absorpt_correction_T_max 1.00000
_exptl_absorpt_correction_T_min 0.83169
_exptl_absorpt_correction_type multi-scan
_exptl_absorpt_process_details
;
CrysAlisPro 1.171.39.29a (Rigaku Oxford Diffraction, 2015)
Empirical absorption correction using spherical harmonics,
 implemented in SCALE3 ABSPACK scaling algorithm.
;
_exptl_crystal_colour colorless
_exptl_crystal_density_diffrn 1.277
_exptl_crystal_description block
_exptl_crystal_F_000 292
_exptl_crystal_size_max 0.33
_exptl_crystal_size_mid 0.18
_exptl_crystal_size_min 0.15
_refine_diff_density_max 0.226
_refine_diff_density_min -0.156
_refine_diff_density_rms 0.030
_refine_ls_abs_structure_details
;
 Flack x determined using 1210 quotients [(I+)-(I-)]/[(I+)+(I-)]
 (Parsons, Flack and Wagner, Acta Cryst. B69 (2013) 249-259).
;
_refine_ls_abs_structure_Flack -0.005(4)
_refine_ls_extinction_coef 0.030(2)
_refine_ls_extinction_expression Fc^*^=kFc[1+0.001xFc^2^\l^3^/sin(2\q)]^-1/4^
_refine_ls_extinction_method 'SHELXL-2014/7 (Sheldrick 2014'
_refine_ls_goodness_of_fit_ref 1.028
_refine_ls_hydrogen_treatment constr
_refine_ls_matrix_type full
_refine_ls_number_parameters 175
_refine_ls_number_reflns 2691
_refine_ls_number_restraints 1
_refine_ls_restrained_S_all 1.028
_refine_ls_R_factor_all 0.0216
_refine_ls_R_factor_gt 0.0215
_refine_ls_shift/su_max 0.000
_refine_ls_shift/su_mean 0.000
_refine_ls_structure_factor_coef Fsqd
_refine_ls_weighting_details 'w=1/[\s^2^(Fo^2^)+(0.0431P)^2^+0.0633P] where P=(Fo^2^+2Fc^2^)/3'
_refine_ls_weighting_scheme calc
_refine_ls_wR_factor_gt 0.0596
_refine_ls_wR_factor_ref 0.0596
_reflns_Friedel_coverage 0.833
_reflns_Friedel_fraction_full 0.997
_reflns_Friedel_fraction_max 0.922
_reflns_number_gt 2683
_reflns_number_total 2691
_reflns_threshold_expression 'I > 2\s(I)'
_cod_data_source_file jo0c01590_si_002.cif
_cod_data_source_block 3
_cod_depositor_comments 'Adding full bibliography for 4038838.cif.'
_cod_original_cell_volume 713.40(2)
_cod_original_sg_symbol_H-M 'P 21'
_cod_database_code 4038838
_shelx_shelxl_version_number 2014/7
_shelx_space_group_comment
;
The symmetry employed for this shelxl refinement is uniquely defined
by the following loop, which should always be used as a source of
symmetry information in preference to the above space-group names.
They are only intended as comments.
;

loop_
_space_group_symop_operation_xyz
'x, y, z'
'-x, y+1/2, -z'

loop_
_atom_site_label
_atom_site_type_symbol
_atom_site_fract_x
_atom_site_fract_y
_atom_site_fract_z
_atom_site_U_iso_or_equiv
_atom_site_adp_type
_atom_site_occupancy
_atom_site_site_symmetry_order
_atom_site_calc_flag
_atom_site_refinement_flags_posn
_atom_site_refinement_flags_adp
_atom_site_refinement_flags_occupancy
_atom_site_disorder_assembly
_atom_site_disorder_group
S1 S 0.39524(4) 0.42031(6) 0.49071(4) 0.03209(14) Uani 1 1 d . . . . .
O1 O 0.15979(13) 0.16069(14) 0.10767(13) 0.0305(3) Uani 1 1 d . . . . .
H1 H 0.0864 0.2210 0.0636 0.046 Uiso 1 1 calc R U . . .
O2 O 0.10419(13) 0.83888(15) 0.04506(15) 0.0330(3) Uani 1 1 d . . . . .
H2 H 0.1181 0.9351 0.0631 0.050 Uiso 1 1 calc R U . . .
C1 C 0.24522(18) 0.4167(2) 0.54807(17) 0.0269(3) Uani 1 1 d . . . . .
C2 C 0.1084(2) 0.5015(2) 0.4733(2) 0.0342(4) Uani 1 1 d . . . . .
H2A H 0.0895 0.5585 0.3857 0.041 Uiso 1 1 calc R U . . .
C3 C -0.0001(2) 0.5010(3) 0.5292(2) 0.0373(4) Uani 1 1 d . . . . .
H3 H -0.0928 0.5553 0.4775 0.045 Uiso 1 1 calc R U . . .
C4 C 0.0291(2) 0.4198(3) 0.6618(2) 0.0353(4) Uani 1 1 d . . . . .
H4 H -0.0436 0.4203 0.6994 0.042 Uiso 1 1 calc R U . . .
C5 C 0.1668(2) 0.3380(2) 0.7381(2) 0.0359(4) Uani 1 1 d . . . . .
H5 H 0.1874 0.2849 0.8280 0.043 Uiso 1 1 calc R U . . .
C6 C 0.2740(2) 0.3351(2) 0.6809(2) 0.0322(4) Uani 1 1 d . . . . .
H6 H 0.3656 0.2783 0.7315 0.039 Uiso 1 1 calc R U . . .
C7 C 0.29799(19) 0.37256(18) 0.28795(18) 0.0243(3) Uani 1 1 d . . . . .
H7 H 0.2119 0.4472 0.2373 0.029 Uiso 1 1 calc R U . . .
C8 C 0.23549(19) 0.2018(2) 0.26490(19) 0.0278(3) Uani 1 1 d . . . . .
H8A H 0.3198 0.1277 0.3176 0.033 Uiso 1 1 calc R U . . .
H8B H 0.1632 0.1918 0.3079 0.033 Uiso 1 1 calc R U . . .
C9 C 0.41688(17) 0.40066(19) 0.22961(17) 0.0232(3) Uani 1 1 d . . . . .
C10 C 0.5557(2) 0.3160(2) 0.29650(19) 0.0287(4) Uani 1 1 d . . . . .
H10 H 0.5719 0.2430 0.3734 0.034 Uiso 1 1 calc R U . . .
C11 C 0.6697(2) 0.3393(2) 0.2497(2) 0.0320(4) Uani 1 1 d . . . . .
H11 H 0.7620 0.2830 0.2957 0.038 Uiso 1 1 calc R U . . .
C12 C 0.64578(19) 0.4469(2) 0.1343(2) 0.0319(4) Uani 1 1 d . . . . .
H12 H 0.7221 0.4638 0.1030 0.038 Uiso 1 1 calc R U . . .
C13 C 0.5069(2) 0.5291(2) 0.06571(19) 0.0283(4) Uani 1 1 d . . . . .
H13 H 0.4905 0.5995 -0.0132 0.034 Uiso 1 1 calc R U . . .
C14 C 0.39120(18) 0.50887(19) 0.11214(17) 0.0236(3) Uani 1 1 d . . . . .
C15 C 0.24473(18) 0.6063(2) 0.03620(18) 0.0245(3) Uani 1 1 d . . . . .
H15A H 0.1576 0.5397 0.0235 0.029 Uiso 1 1 calc R U . . .
H15B H 0.2308 0.6383 -0.0636 0.029 Uiso 1 1 calc R U . . .
C16 C 0.24677(18) 0.7548(2) 0.12585(18) 0.0263(3) Uani 1 1 d . . . . .
H16A H 0.2587 0.7245 0.2254 0.032 Uiso 1 1 calc R U . . .
H16B H 0.3326 0.8233 0.1383 0.032 Uiso 1 1 calc R U . . .

loop_
_atom_site_aniso_label
_atom_site_aniso_U_11
_atom_site_aniso_U_22
_atom_site_aniso_U_33
_atom_site_aniso_U_23
_atom_site_aniso_U_13
_atom_site_aniso_U_12
S1 0.0266(2) 0.0413(2) 0.0264(2) -0.00737(18) 0.00998(15) -0.00648(18)
O1 0.0262(6) 0.0232(6) 0.0327(6) -0.0058(5) 0.0046(5) 0.0005(5)
O2 0.0230(6) 0.0214(6) 0.0453(7) -0.0047(6) 0.0067(5) 0.0017(5)
C1 0.0296(7) 0.0256(7) 0.0235(6) -0.0055(7) 0.0099(6) -0.0034(8)
C2 0.0372(9) 0.0355(10) 0.0277(8) 0.0029(8) 0.0125(7) 0.0060(8)
C3 0.0343(9) 0.0393(10) 0.0354(10) -0.0024(8) 0.0130(8) 0.0082(8)
C4 0.0382(9) 0.0364(9) 0.0368(8) -0.0091(9) 0.0217(7) -0.0023(9)
C5 0.0467(10) 0.0338(9) 0.0291(8) 0.0009(8) 0.0186(8) 0.0009(9)
C6 0.0326(9) 0.0314(9) 0.0278(8) 0.0010(7) 0.0090(7) 0.0025(7)
C7 0.0247(7) 0.0225(9) 0.0228(7) 0.0000(5) 0.0080(6) -0.0009(5)
C8 0.0286(8) 0.0214(8) 0.0296(8) 0.0011(6) 0.0096(6) -0.0019(6)
C9 0.0228(7) 0.0190(7) 0.0253(7) -0.0034(6) 0.0084(6) -0.0021(6)
C10 0.0294(8) 0.0248(9) 0.0292(8) -0.0002(7) 0.0107(7) 0.0034(7)
C11 0.0246(8) 0.0313(9) 0.0361(9) -0.0061(8) 0.0099(7) 0.0045(7)
C12 0.0287(8) 0.0329(10) 0.0384(9) -0.0099(7) 0.0186(7) -0.0037(7)
C13 0.0320(8) 0.0252(8) 0.0293(8) -0.0029(7) 0.0151(7) -0.0020(7)
C14 0.0252(8) 0.0192(7) 0.0237(8) -0.0044(6) 0.0086(6) -0.0016(6)
C15 0.0246(8) 0.0228(8) 0.0238(7) 0.0005(6) 0.0086(6) -0.0003(6)
C16 0.0237(7) 0.0220(8) 0.0281(8) -0.0003(6) 0.0070(6) 0.0014(6)

loop_
_atom_type_symbol
_atom_type_description
_atom_type_scat_dispersion_real
_atom_type_scat_dispersion_imag
_atom_type_scat_source
C C 0.0181 0.0091 'International Tables Vol C Tables 4.2.6.8 and 6.1.1.4'
H H 0.0000 0.0000 'International Tables Vol C Tables 4.2.6.8 and 6.1.1.4'
O O 0.0492 0.0322 'International Tables Vol C Tables 4.2.6.8 and 6.1.1.4'
S S 0.3331 0.5567 'International Tables Vol C Tables 4.2.6.8 and 6.1.1.4'

loop_
_geom_angle_atom_site_label_1
_geom_angle_atom_site_label_2
_geom_angle_atom_site_label_3
_geom_angle
_geom_angle_site_symmetry_1
_geom_angle_site_symmetry_3
_geom_angle_publ_flag
C1 S1 C7 104.33(7) . . ?
C8 O1 H1 109.5 . . ?
C16 O2 H2 109.5 . . ?
C2 C1 C6 119.58(15) . . ?
C2 C1 S1 122.93(13) . . ?
C6 C1 S1 117.28(13) . . ?
C1 C2 C3 119.94(17) . . ?
C1 C2 H2A 120.0 . . ?
C3 C2 H2A 120.0 . . ?
C4 C3 C2 120.34(17) . . ?
C4 C3 H3 119.8 . . ?
C2 C3 H3 119.8 . . ?
C3 C4 C5 119.75(16) . . ?
C3 C4 H4 120.1 . . ?
C5 C4 H4 120.1 . . ?
C6 C5 C4 120.16(17) . . ?
C6 C5 H5 119.9 . . ?
C4 C5 H5 119.9 . . ?
C5 C6 C1 120.19(16) . . ?
C5 C6 H6 119.9 . . ?
C1 C6 H6 119.9 . . ?
C9 C7 C8 113.94(13) . . ?
C9 C7 S1 105.78(10) . . ?
C8 C7 S1 110.01(11) . . ?
C9 C7 H7 109.0 . . ?
C8 C7 H7 109.0 . . ?
S1 C7 H7 109.0 . . ?
O1 C8 C7 111.31(13) . . ?
O1 C8 H8A 109.4 . . ?
C7 C8 H8A 109.4 . . ?
O1 C8 H8B 109.4 . . ?
C7 C8 H8B 109.4 . . ?
H8A C8 H8B 108.0 . . ?
C10 C9 C14 119.70(14) . . ?
C10 C9 C7 118.42(14) . . ?
C14 C9 C7 121.87(14) . . ?
C11 C10 C9 120.86(16) . . ?
C11 C10 H10 119.6 . . ?
C9 C10 H10 119.6 . . ?
C12 C11 C10 119.84(15) . . ?
C12 C11 H11 120.1 . . ?
C10 C11 H11 120.1 . . ?
C11 C12 C13 119.47(15) . . ?
C11 C12 H12 120.3 . . ?
C13 C12 H12 120.3 . . ?
C12 C13 C14 121.68(16) . . ?
C12 C13 H13 119.2 . . ?
C14 C13 H13 119.2 . . ?
C13 C14 C9 118.43(14) . . ?
C13 C14 C15 119.02(15) . . ?
C9 C14 C15 122.53(14) . . ?
C14 C15 C16 112.54(12) . . ?
C14 C15 H15A 109.1 . . ?
C16 C15 H15A 109.1 . . ?
C14 C15 H15B 109.1 . . ?
C16 C15 H15B 109.1 . . ?
H15A C15 H15B 107.8 . . ?
O2 C16 C15 108.39(12) . . ?
O2 C16 H16A 110.0 . . ?
C15 C16 H16A 110.0 . . ?
O2 C16 H16B 110.0 . . ?
C15 C16 H16B 110.0 . . ?
H16A C16 H16B 108.4 . . ?

loop_
_geom_bond_atom_site_label_1
_geom_bond_atom_site_label_2
_geom_bond_distance
_geom_bond_site_symmetry_2
_geom_bond_publ_flag
S1 C1 1.7785(16) . ?
S1 C7 1.8361(16) . ?
O1 C8 1.432(2) . ?
O1 H1 0.8200 . ?
O2 C16 1.4331(19) . ?
O2 H2 0.8200 . ?
C1 C2 1.389(2) . ?
C1 C6 1.391(2) . ?
C2 C3 1.387(3) . ?
C2 H2A 0.9300 . ?
C3 C4 1.386(3) . ?
C3 H3 0.9300 . ?
C4 C5 1.384(3) . ?
C4 H4 0.9300 . ?
C5 C6 1.385(3) . ?
C5 H5 0.9300 . ?
C6 H6 0.9300 . ?
C7 C9 1.517(2) . ?
C7 C8 1.524(2) . ?
C7 H7 0.9800 . ?
C8 H8A 0.9700 . ?
C8 H8B 0.9700 . ?
C9 C10 1.397(2) . ?
C9 C14 1.401(2) . ?
C10 C11 1.387(3) . ?
C10 H10 0.9300 . ?
C11 C12 1.385(3) . ?
C11 H11 0.9300 . ?
C12 C13 1.388(3) . ?
C12 H12 0.9300 . ?
C13 C14 1.397(2) . ?
C13 H13 0.9300 . ?
C14 C15 1.512(2) . ?
C15 C16 1.517(2) . ?
C15 H15A 0.9700 . ?
C15 H15B 0.9700 . ?
C16 H16A 0.9700 . ?
C16 H16B 0.9700 . ?

loop_
_geom_hbond_atom_site_label_D
_geom_hbond_atom_site_label_H
_geom_hbond_atom_site_label_A
_geom_hbond_distance_DH
_geom_hbond_distance_HA
_geom_hbond_distance_DA
_geom_hbond_angle_DHA
_geom_hbond_site_symmetry_A
O1 H1 O2 0.82 1.94 2.7541(17) 172.5 2_545
O2 H2 O1 0.82 1.93 2.7520(18) 177.6 1_565

loop_
_geom_torsion_atom_site_label_1
_geom_torsion_atom_site_label_2
_geom_torsion_atom_site_label_3
_geom_torsion_atom_site_label_4
_geom_torsion
_geom_torsion_site_symmetry_1
_geom_torsion_site_symmetry_2
_geom_torsion_site_symmetry_3
_geom_torsion_site_symmetry_4
_geom_torsion_publ_flag
C7 S1 C1 C2 -51.27(17) . . . . ?
C7 S1 C1 C6 133.98(14) . . . . ?
C6 C1 C2 C3 -1.6(3) . . . . ?
S1 C1 C2 C3 -176.22(15) . . . . ?
C1 C2 C3 C4 1.7(3) . . . . ?
C2 C3 C4 C5 -0.4(3) . . . . ?
C3 C4 C5 C6 -1.1(3) . . . . ?
C4 C5 C6 C1 1.2(3) . . . . ?
C2 C1 C6 C5 0.1(3) . . . . ?
S1 C1 C6 C5 175.04(14) . . . . ?
C1 S1 C7 C9 171.13(11) . . . . ?
C1 S1 C7 C8 -65.38(13) . . . . ?
C9 C7 C8 O1 -61.03(17) . . . . ?
S1 C7 C8 O1 -179.61(11) . . . . ?
C8 C7 C9 C10 -63.40(18) . . . . ?
S1 C7 C9 C10 57.57(16) . . . . ?
C8 C7 C9 C14 116.91(16) . . . . ?
S1 C7 C9 C14 -122.12(13) . . . . ?
C14 C9 C10 C11 1.0(2) . . . . ?
C7 C9 C10 C11 -178.71(15) . . . . ?
C9 C10 C11 C12 -0.6(3) . . . . ?
C10 C11 C12 C13 -0.6(3) . . . . ?
C11 C12 C13 C14 1.4(3) . . . . ?
C12 C13 C14 C9 -0.9(2) . . . . ?
C12 C13 C14 C15 177.96(15) . . . . ?
C10 C9 C14 C13 -0.2(2) . . . . ?
C7 C9 C14 C13 179.44(14) . . . . ?
C10 C9 C14 C15 -179.09(14) . . . . ?
C7 C9 C14 C15 0.6(2) . . . . ?
C13 C14 C15 C16 -97.29(17) . . . . ?
C9 C14 C15 C16 81.55(19) . . . . ?
C14 C15 C16 O2 179.84(13) . . . . ?
